data_7132049
loop_
_publ_author_name
'Sultana, Tania'
'Duffin, Rebekah. N.'
'Blair, Victoria L.'
'Andrews, Philip Craig'

_publ_section_title
;
 Gallium reactivates 1st and 2nd generation quinolone antibiotics towards
 drug-resistantKlebsiella pneumoniae
;
_journal_name_full 'Chemical Communications'
_journal_paper_doi 10.1039/D3CC02916F
_journal_year 2023
_chemical_formula_moiety 'C14 H17 Ga N2 O3'
_chemical_formula_sum 'C14 H17 Ga N2 O3'
_chemical_formula_weight 331.01
_chemical_name_systematic 'dimethylgallium naladixate'
_space_group_crystal_system triclinic
_space_group_IT_number 2
_space_group_name_Hall '-P 1'
_space_group_name_H-M_alt 'P -1'
_atom_sites_solution_hydrogens geom
_atom_sites_solution_primary dual
_audit_creation_date 2022-12-01
_audit_creation_method
;
Olex2 1.5
(compiled 2021.12.09 svn.r5202d8cf for OlexSys, GUI svn.r6439)
;
_audit_update_record
;
2023-05-24 deposited with the CCDC.	2023-08-21 downloaded from the CCDC.
;
_cell_angle_alpha 77.168(4)
_cell_angle_beta 80.358(4)
_cell_angle_gamma 70.566(4)
_cell_formula_units_Z 2
_cell_length_a 8.0986(6)
_cell_length_b 8.7121(7)
_cell_length_c 10.8649(8)
_cell_measurement_reflns_used 2612
_cell_measurement_temperature 296.15
_cell_measurement_theta_max 26.01
_cell_measurement_theta_min 2.52
_cell_volume 701.19(9)
_computing_cell_refinement 'SAINT v8.34A (Bruker, 2013)'
_computing_data_reduction 'SAINT v8.34A (Bruker, 2013)'
_computing_molecular_graphics 'Olex2 1.5 (Dolomanov et al., 2009)'
_computing_publication_material 'Olex2 1.5 (Dolomanov et al., 2009)'
_computing_structure_refinement 'XL  (Sheldrick, 2008)'
_computing_structure_solution 'SHELXT 2014/5 (Sheldrick, 2014)'
_diffrn_ambient_temperature 296.15
_diffrn_measured_fraction_theta_full 0.988
_diffrn_measured_fraction_theta_max 0.988
_diffrn_measurement_device_type 'Bruker APEX-II CCD'
_diffrn_measurement_method '\f and \w scans'
_diffrn_radiation_type MoK\a
_diffrn_radiation_wavelength 0.71073
_diffrn_reflns_av_R_equivalents 0.0339
_diffrn_reflns_av_unetI/netI 0.0436
_diffrn_reflns_Laue_measured_fraction_full 0.988
_diffrn_reflns_Laue_measured_fraction_max 0.988
_diffrn_reflns_limit_h_max 9
_diffrn_reflns_limit_h_min -9
_diffrn_reflns_limit_k_max 10
_diffrn_reflns_limit_k_min -10
_diffrn_reflns_limit_l_max 13
_diffrn_reflns_limit_l_min -12
_diffrn_reflns_number 6684
_diffrn_reflns_point_group_measured_fraction_full 0.988
_diffrn_reflns_point_group_measured_fraction_max 0.988
_diffrn_reflns_theta_full 25.242
_diffrn_reflns_theta_max 25.678
_diffrn_reflns_theta_min 1.932
_diffrn_source_current 30.0
_diffrn_source_power 1.5
_diffrn_source_voltage 50.0
_diffrn_standards_number 0
_exptl_absorpt_coefficient_mu 1.970
_exptl_absorpt_correction_T_max 0.7453
_exptl_absorpt_correction_T_min 0.6269
_exptl_absorpt_correction_type multi-scan
_exptl_absorpt_process_details
;
SADABS-2014/3 (Bruker,2014/3) was used for absorption correction.
wR2(int) was 0.0619 before and 0.0422 after correction.
The Ratio of minimum to maximum transmission is 0.8411.
The \l/2 correction factor is 0.00150.
;
_exptl_crystal_colour 'clear whiteish white'
_exptl_crystal_colour_lustre clear
_exptl_crystal_colour_modifier whiteish
_exptl_crystal_colour_primary white
_exptl_crystal_density_diffrn 1.568
_exptl_crystal_description plate
_exptl_crystal_F_000 340
_exptl_crystal_size_max 0.26
_exptl_crystal_size_mid 0.21
_exptl_crystal_size_min 0.15
_refine_diff_density_max 1.449
_refine_diff_density_min -0.640
_refine_diff_density_rms 0.131
_refine_ls_extinction_method none
_refine_ls_goodness_of_fit_ref 1.108
_refine_ls_hydrogen_treatment constr
_refine_ls_matrix_type full
_refine_ls_number_parameters 186
_refine_ls_number_reflns 2632
_refine_ls_number_restraints 0
_refine_ls_restrained_S_all 1.108
_refine_ls_R_factor_all 0.0570
_refine_ls_R_factor_gt 0.0505
_refine_ls_shift/su_max 0.000
_refine_ls_shift/su_mean 0.000
_refine_ls_structure_factor_coef Fsqd
_refine_ls_weighting_details 'w=1/[\s^2^(Fo^2^)+(0.0303P)^2^+5.8917P] where P=(Fo^2^+2Fc^2^)/3'
_refine_ls_weighting_scheme calc
_refine_ls_wR_factor_gt 0.1339
_refine_ls_wR_factor_ref 0.1374
_reflns_Friedel_coverage 0.000
_reflns_number_gt 2349
_reflns_number_total 2632
_reflns_threshold_expression 'I > 2\s(I)'
_cod_data_source_file d3cc02916f2.cif
_cod_data_source_block game2nd
_cod_database_code 7132049
_shelx_shelxl_version_number 2018/3
_shelx_space_group_comment
;
The symmetry employed for this shelxl refinement is uniquely defined
by the following loop, which should always be used as a source of
symmetry information in preference to the above space-group names.
They are only intended as comments.
;
_shelx_estimated_absorpt_t_max 0.756
_shelx_estimated_absorpt_t_min 0.628
_olex2_refinement_description
;
1. Twinned data refinement
 Scales: 0.99599
 0.00401
2. Fixed Uiso
 At 1.2 times of:
  All C(H) groups, All C(H,H) groups
 At 1.5 times of:
  All C(H,H,H) groups
3.a Secondary CH2 refined with riding coordinates:
 C13(H13A,H13B)
3.b Aromatic/amide H refined with riding coordinates:
 C00C(H00C), C10(H10), C7(H7)
3.c Idealised Me refined as rotating group:
 C2(H2A,H2B,H2C), C11(H11A,H11B,H11C), C14(H14A,H14B,H14C), C1(H1A,H1B,H1C)
;
_olex2_submission_special_instructions 'No special instructions were received'

loop_
_space_group_symop_operation_xyz
'x, y, z'
'-x, -y, -z'

loop_
_atom_site_label
_atom_site_type_symbol
_atom_site_fract_x
_atom_site_fract_y
_atom_site_fract_z
_atom_site_U_iso_or_equiv
_atom_site_adp_type
_atom_site_occupancy
_atom_site_site_symmetry_order
_atom_site_calc_flag
_atom_site_refinement_flags_posn
_atom_site_refinement_flags_adp
_atom_site_refinement_flags_occupancy
_atom_site_disorder_assembly
_atom_site_disorder_group
Ga1 Ga 0.46916(8) 0.76116(8) 0.06468(5) 0.0171(2) Uani 1 1 d . . . . .
O3 O 0.4226(5) 0.6084(5) 0.2218(3) 0.0180(8) Uani 1 1 d . . . . .
O1 O 0.4888(5) 1.0275(5) 0.3214(4) 0.0239(9) Uani 1 1 d . . . . .
O2 O 0.5000(5) 0.9122(5) 0.1570(3) 0.0212(8) Uani 1 1 d . . . . .
N2 N 0.2759(6) 0.7184(5) 0.5791(4) 0.0142(9) Uani 1 1 d . . . . .
N1 N 0.1797(6) 0.4887(5) 0.6483(4) 0.0156(9) Uani 1 1 d . . . . .
C3 C 0.4655(7) 0.9205(6) 0.2766(5) 0.0164(11) Uani 1 1 d . . . . .
C5 C 0.3764(6) 0.6496(6) 0.3309(5) 0.0135(10) Uani 1 1 d . . . . .
C6 C 0.3032(6) 0.5430(6) 0.4300(5) 0.0129(10) Uani 1 1 d . . . . .
C4 C 0.3932(7) 0.7930(6) 0.3636(5) 0.0149(10) Uani 1 1 d . . . . .
C9 C 0.2521(7) 0.5794(6) 0.5526(5) 0.0148(10) Uani 1 1 d . . . . .
C00C C 0.2770(7) 0.3989(6) 0.4092(5) 0.0162(11) Uani 1 1 d . . . . .
H00C H 0.309275 0.367528 0.330030 0.019 Uiso 1 1 calc R U . . .
C10 C 0.3454(6) 0.8152(6) 0.4880(5) 0.0143(10) Uani 1 1 d . . . . .
H10 H 0.363319 0.905397 0.509910 0.017 Uiso 1 1 calc R U . . .
C8 C 0.1552(7) 0.3543(6) 0.6264(5) 0.0168(11) Uani 1 1 d . . . . .
C2 C 0.2396(8) 0.8554(7) 0.0009(5) 0.0243(12) Uani 1 1 d . . . . .
H2A H 0.206750 0.770041 -0.021995 0.036 Uiso 1 1 calc R U . . .
H2B H 0.244560 0.939461 -0.072343 0.036 Uiso 1 1 calc R U . . .
H2C H 0.154101 0.903190 0.065564 0.036 Uiso 1 1 calc R U . . .
C7 C 0.2035(7) 0.3066(7) 0.5071(5) 0.0186(11) Uani 1 1 d . . . . .
H7 H 0.185399 0.211423 0.494639 0.022 Uiso 1 1 calc R U . . .
C13 C 0.2186(7) 0.7613(7) 0.7078(5) 0.0178(11) Uani 1 1 d . . . . .
H13A H 0.277782 0.836096 0.720192 0.021 Uiso 1 1 calc R U . . .
H13B H 0.250863 0.661811 0.771414 0.021 Uiso 1 1 calc R U . . .
C11 C 0.0740(8) 0.2567(7) 0.7356(5) 0.0227(12) Uani 1 1 d . . . . .
H11A H 0.161823 0.189816 0.791121 0.034 Uiso 1 1 calc R U . . .
H11B H 0.026706 0.186641 0.704621 0.034 Uiso 1 1 calc R U . . .
H11C H -0.018794 0.330742 0.781201 0.034 Uiso 1 1 calc R U . . .
C14 C 0.0217(7) 0.8423(8) 0.7235(5) 0.0242(12) Uani 1 1 d . . . . .
H14A H -0.010717 0.937389 0.657647 0.036 Uiso 1 1 calc R U . . .
H14B H -0.012413 0.876023 0.804724 0.036 Uiso 1 1 calc R U . . .
H14C H -0.036765 0.764974 0.717971 0.036 Uiso 1 1 calc R U . . .
C1 C 0.6974(8) 0.6488(8) -0.0157(6) 0.0313(14) Uani 1 1 d . . . . .
H1A H 0.771652 0.579606 0.048330 0.047 Uiso 1 1 calc R U . . .
H1B H 0.750538 0.729299 -0.065122 0.047 Uiso 1 1 calc R U . . .
H1C H 0.682723 0.582078 -0.069935 0.047 Uiso 1 1 calc R U . . .

loop_
_atom_site_aniso_label
_atom_site_aniso_U_11
_atom_site_aniso_U_22
_atom_site_aniso_U_33
_atom_site_aniso_U_23
_atom_site_aniso_U_13
_atom_site_aniso_U_12
Ga1 0.0209(3) 0.0206(3) 0.0116(3) -0.0050(2) 0.0005(2) -0.0085(2)
O3 0.024(2) 0.0204(19) 0.0109(18) -0.0045(15) -0.0003(15) -0.0082(16)
O1 0.035(2) 0.026(2) 0.017(2) -0.0055(17) -0.0002(17) -0.0177(18)
O2 0.029(2) 0.025(2) 0.0131(19) -0.0057(16) 0.0008(15) -0.0133(17)
N2 0.015(2) 0.016(2) 0.013(2) -0.0053(17) -0.0034(17) -0.0050(17)
N1 0.014(2) 0.020(2) 0.013(2) -0.0015(18) -0.0023(17) -0.0051(18)
C3 0.014(2) 0.019(3) 0.016(3) -0.002(2) -0.003(2) -0.005(2)
C5 0.013(2) 0.015(2) 0.012(2) -0.001(2) -0.0070(19) -0.002(2)
C6 0.012(2) 0.012(2) 0.013(2) -0.0028(19) -0.0040(19) -0.0008(19)
C4 0.013(2) 0.016(3) 0.016(3) -0.003(2) -0.0017(19) -0.004(2)
C9 0.012(2) 0.016(2) 0.016(3) 0.000(2) -0.0044(19) -0.003(2)
C00C 0.017(3) 0.016(3) 0.016(3) -0.004(2) -0.005(2) -0.004(2)
C10 0.011(2) 0.017(2) 0.017(3) -0.004(2) -0.0020(19) -0.005(2)
C8 0.014(3) 0.017(3) 0.019(3) 0.002(2) -0.005(2) -0.006(2)
C2 0.029(3) 0.027(3) 0.017(3) -0.003(2) -0.003(2) -0.009(2)
C7 0.021(3) 0.016(3) 0.023(3) -0.004(2) -0.008(2) -0.008(2)
C13 0.024(3) 0.025(3) 0.009(2) -0.007(2) 0.000(2) -0.012(2)
C11 0.024(3) 0.025(3) 0.020(3) 0.002(2) -0.005(2) -0.010(2)
C14 0.023(3) 0.032(3) 0.021(3) -0.012(2) 0.002(2) -0.010(2)
C1 0.032(3) 0.034(3) 0.024(3) -0.007(3) 0.008(3) -0.010(3)

loop_
_atom_type_symbol
_atom_type_description
_atom_type_scat_dispersion_real
_atom_type_scat_dispersion_imag
_atom_type_scat_source
C C 0.0033 0.0016 'International Tables Vol C Tables 4.2.6.8 and 6.1.1.4'
H H 0.0000 0.0000 'International Tables Vol C Tables 4.2.6.8 and 6.1.1.4'
Ga Ga 0.2307 1.6083 'International Tables Vol C Tables 4.2.6.8 and 6.1.1.4'
N N 0.0061 0.0033 'International Tables Vol C Tables 4.2.6.8 and 6.1.1.4'
O O 0.0106 0.0060 'International Tables Vol C Tables 4.2.6.8 and 6.1.1.4'

loop_
_geom_angle_atom_site_label_1
_geom_angle_atom_site_label_2
_geom_angle_atom_site_label_3
_geom_angle
_geom_angle_site_symmetry_1
_geom_angle_site_symmetry_3
_geom_angle_publ_flag
O2 Ga1 O3 92.96(15) . . ?
O2 Ga1 C2 108.5(2) . . ?
O2 Ga1 C1 108.3(2) . . ?
C2 Ga1 O3 102.4(2) . . ?
C1 Ga1 O3 106.7(2) . . ?
C1 Ga1 C2 131.0(3) . . ?
C5 O3 Ga1 123.9(3) . . ?
C3 O2 Ga1 130.5(3) . . ?
C9 N2 C13 119.9(4) . . ?
C10 N2 C9 119.6(4) . . ?
C10 N2 C13 120.5(4) . . ?
C8 N1 C9 118.1(5) . . ?
O1 C3 O2 123.0(5) . . ?
O1 C3 C4 118.7(5) . . ?
O2 C3 C4 118.4(5) . . ?
O3 C5 C6 118.1(4) . . ?
O3 C5 C4 125.0(5) . . ?
C4 C5 C6 116.9(4) . . ?
C9 C6 C5 121.2(5) . . ?
C9 C6 C00C 116.4(5) . . ?
C00C C6 C5 122.4(5) . . ?
C5 C4 C3 126.2(5) . . ?
C10 C4 C3 116.0(5) . . ?
C10 C4 C5 117.7(5) . . ?
N2 C9 C6 119.1(5) . . ?
N1 C9 N2 116.4(5) . . ?
N1 C9 C6 124.5(5) . . ?
C6 C00C H00C 120.6 . . ?
C7 C00C C6 118.9(5) . . ?
C7 C00C H00C 120.6 . . ?
N2 C10 C4 125.4(5) . . ?
N2 C10 H10 117.3 . . ?
C4 C10 H10 117.3 . . ?
N1 C8 C7 121.7(5) . . ?
N1 C8 C11 116.4(5) . . ?
C7 C8 C11 121.9(5) . . ?
Ga1 C2 H2A 109.5 . . ?
Ga1 C2 H2B 109.5 . . ?
Ga1 C2 H2C 109.5 . . ?
H2A C2 H2B 109.5 . . ?
H2A C2 H2C 109.5 . . ?
H2B C2 H2C 109.5 . . ?
C00C C7 C8 120.4(5) . . ?
C00C C7 H7 119.8 . . ?
C8 C7 H7 119.8 . . ?
N2 C13 H13A 109.6 . . ?
N2 C13 H13B 109.6 . . ?
N2 C13 C14 110.4(4) . . ?
H13A C13 H13B 108.1 . . ?
C14 C13 H13A 109.6 . . ?
C14 C13 H13B 109.6 . . ?
C8 C11 H11A 109.5 . . ?
C8 C11 H11B 109.5 . . ?
C8 C11 H11C 109.5 . . ?
H11A C11 H11B 109.5 . . ?
H11A C11 H11C 109.5 . . ?
H11B C11 H11C 109.5 . . ?
C13 C14 H14A 109.5 . . ?
C13 C14 H14B 109.5 . . ?
C13 C14 H14C 109.5 . . ?
H14A C14 H14B 109.5 . . ?
H14A C14 H14C 109.5 . . ?
H14B C14 H14C 109.5 . . ?
Ga1 C1 H1A 109.5 . . ?
Ga1 C1 H1B 109.5 . . ?
Ga1 C1 H1C 109.5 . . ?
H1A C1 H1B 109.5 . . ?
H1A C1 H1C 109.5 . . ?
H1B C1 H1C 109.5 . . ?

loop_
_geom_bond_atom_site_label_1
_geom_bond_atom_site_label_2
_geom_bond_distance
_geom_bond_site_symmetry_2
_geom_bond_publ_flag
Ga1 O3 1.984(4) . ?
Ga1 O2 1.920(4) . ?
Ga1 C2 1.942(6) . ?
Ga1 C1 1.942(6) . ?
O3 C5 1.275(6) . ?
O1 C3 1.221(6) . ?
O2 C3 1.295(6) . ?
N2 C9 1.385(7) . ?
N2 C10 1.329(7) . ?
N2 C13 1.486(6) . ?
N1 C9 1.337(7) . ?
N1 C8 1.327(7) . ?
C3 C4 1.501(7) . ?
C5 C6 1.443(7) . ?
C5 C4 1.425(7) . ?
C6 C9 1.400(7) . ?
C6 C00C 1.411(7) . ?
C4 C10 1.380(7) . ?
C00C H00C 0.9300 . ?
C00C C7 1.363(8) . ?
C10 H10 0.9300 . ?
C8 C7 1.403(8) . ?
C8 C11 1.492(7) . ?
C2 H2A 0.9600 . ?
C2 H2B 0.9600 . ?
C2 H2C 0.9600 . ?
C7 H7 0.9300 . ?
C13 H13A 0.9700 . ?
C13 H13B 0.9700 . ?
C13 C14 1.511(8) . ?
C11 H11A 0.9600 . ?
C11 H11B 0.9600 . ?
C11 H11C 0.9600 . ?
C14 H14A 0.9600 . ?
C14 H14B 0.9600 . ?
C14 H14C 0.9600 . ?
C1 H1A 0.9600 . ?
C1 H1B 0.9600 . ?
C1 H1C 0.9600 . ?

loop_
_geom_torsion_atom_site_label_1
_geom_torsion_atom_site_label_2
_geom_torsion_atom_site_label_3
_geom_torsion_atom_site_label_4
_geom_torsion
_geom_torsion_site_symmetry_1
_geom_torsion_site_symmetry_2
_geom_torsion_site_symmetry_3
_geom_torsion_site_symmetry_4
_geom_torsion_publ_flag
Ga1 O3 C5 C6 164.2(3) . . . . ?
Ga1 O3 C5 C4 -16.5(7) . . . . ?
Ga1 O2 C3 O1 -178.2(4) . . . . ?
Ga1 O2 C3 C4 1.6(7) . . . . ?
O3 C5 C6 C9 179.1(4) . . . . ?
O3 C5 C6 C00C -1.8(7) . . . . ?
O3 C5 C4 C3 0.6(8) . . . . ?
O3 C5 C4 C10 -176.6(5) . . . . ?
O1 C3 C4 C5 -172.4(5) . . . . ?
O1 C3 C4 C10 4.9(7) . . . . ?
O2 C3 C4 C5 7.8(8) . . . . ?
O2 C3 C4 C10 -174.9(5) . . . . ?
N1 C8 C7 C00C -0.4(8) . . . . ?
C3 C4 C10 N2 178.7(5) . . . . ?
C5 C6 C9 N2 -1.4(7) . . . . ?
C5 C6 C9 N1 178.4(5) . . . . ?
C5 C6 C00C C7 -178.6(5) . . . . ?
C5 C4 C10 N2 -3.8(8) . . . . ?
C6 C5 C4 C3 179.9(5) . . . . ?
C6 C5 C4 C10 2.7(7) . . . . ?
C6 C00C C7 C8 -0.1(8) . . . . ?
C4 C5 C6 C9 -0.3(7) . . . . ?
C4 C5 C6 C00C 178.9(5) . . . . ?
C9 N2 C10 C4 2.2(8) . . . . ?
C9 N2 C13 C14 -78.3(6) . . . . ?
C9 N1 C8 C7 0.2(7) . . . . ?
C9 N1 C8 C11 -179.9(4) . . . . ?
C9 C6 C00C C7 0.6(7) . . . . ?
C00C C6 C9 N2 179.5(4) . . . . ?
C00C C6 C9 N1 -0.8(7) . . . . ?
C10 N2 C9 N1 -179.3(4) . . . . ?
C10 N2 C9 C6 0.5(7) . . . . ?
C10 N2 C13 C14 99.7(5) . . . . ?
C8 N1 C9 N2 -179.9(4) . . . . ?
C8 N1 C9 C6 0.3(8) . . . . ?
C13 N2 C9 N1 -1.2(7) . . . . ?
C13 N2 C9 C6 178.6(4) . . . . ?
C13 N2 C10 C4 -175.9(5) . . . . ?
C11 C8 C7 C00C 179.8(5) . . . . ?

loop_
_twin_individual_id
_twin_individual_mass_fraction_refined
1 0.99599
2 0.00401
